data_2209248
loop_
_publ_author_name
'Ming-Yu Teng'
'Jie Sun'
'Chun-An Ma'
'Qing-Bao Song '

_publ_section_title
;
 (<i>S</i>)-2-Hydroxy-2-phenylacetic acid--(<i>R</i>)-2-aminobutanoic
 acid--water (1/1/0.5)
;
_journal_coeditor_code LH2063
_journal_issue 6
_journal_name_full 'Acta Crystallographica Section E'
_journal_page_first o2454
_journal_page_last o2456
_journal_paper_doi 10.1107/S1600536806018605
_journal_volume 62
_journal_year 2006
_chemical_formula_iupac 'C8 H8 O3, C4 H9 N O2, 0.5H2 O'
_chemical_formula_moiety 'C8 H8 O3, C4 H9 N O2, 0.5H2 O'
_chemical_formula_sum 'C12 H18 N O5.5'
_chemical_formula_weight 264.28
_chemical_name_systematic
;
(S)-2-Hydroxy-2-phenylacetic acid--(R)-2-aminobutanoic acid--water (1/1/2)
;
_space_group_IT_number 4
_symmetry_cell_setting monoclinic
_symmetry_space_group_name_Hall 'P 2yb'
_symmetry_space_group_name_H-M 'P 1 21 1'
_atom_sites_solution_hydrogens geom
_atom_sites_solution_primary direct
_atom_sites_solution_secondary difmap
_audit_creation_method SHELXL-97
_cell_angle_alpha 90.00
_cell_angle_beta 94.614(2)
_cell_angle_gamma 90.00
_cell_formula_units_Z 8
_cell_length_a 6.0017(7)
_cell_length_b 8.4357(9)
_cell_length_c 26.733(3)
_cell_measurement_reflns_used 2567
_cell_measurement_temperature 293(2)
_cell_measurement_theta_max 47.192
_cell_measurement_theta_min 5.065
_cell_volume 1349.1(3)
_computing_cell_refinement 'SAINT (Bruker, 2000)'
_computing_data_collection 'SMART (Bruker, 2000)'
_computing_data_reduction SAINT
_computing_molecular_graphics 'SHELXTL (Bruker, 2000)'
_computing_publication_material SHELXTL
_computing_structure_refinement 'SHELXL97 (Sheldrick, 1997)'
_computing_structure_solution 'SHELXS97 (Sheldrick, 1990)'
_diffrn_ambient_temperature 293(2)
_diffrn_measured_fraction_theta_full 0.992
_diffrn_measured_fraction_theta_max 0.992
_diffrn_measurement_device_type 'Bruker SMART CCD'
_diffrn_measurement_method '\f and \w'
_diffrn_radiation_monochromator graphite
_diffrn_radiation_source 'fine-focus sealed tube'
_diffrn_radiation_type MoK\a
_diffrn_radiation_wavelength 0.71073
_diffrn_reflns_av_R_equivalents 0.1035
_diffrn_reflns_av_sigmaI/netI 0.0741
_diffrn_reflns_limit_h_max 7
_diffrn_reflns_limit_h_min -7
_diffrn_reflns_limit_k_max 10
_diffrn_reflns_limit_k_min -8
_diffrn_reflns_limit_l_max 34
_diffrn_reflns_limit_l_min -34
_diffrn_reflns_number 8010
_diffrn_reflns_theta_full 27.00
_diffrn_reflns_theta_max 27.00
_diffrn_reflns_theta_min 1.53
_diffrn_standards_number 0
_exptl_absorpt_coefficient_mu 0.103
_exptl_absorpt_correction_T_max 0.980
_exptl_absorpt_correction_T_min 0.748
_exptl_absorpt_correction_type multi-scan
_exptl_absorpt_process_details '(SADABS; Bruker, 2000)'
_exptl_crystal_colour colorless
_exptl_crystal_density_diffrn 1.301
_exptl_crystal_density_method 'not measured'
_exptl_crystal_description prism
_exptl_crystal_F_000 564
_exptl_crystal_size_max 0.50
_exptl_crystal_size_mid 0.47
_exptl_crystal_size_min 0.17
_refine_diff_density_max 0.240
_refine_diff_density_min -0.193
_refine_ls_extinction_coef 0.021(2)
_refine_ls_extinction_expression Fc^*^=kFc[1+0.001xFc^2^\l^3^/sin(2\q)]^-1/4^
_refine_ls_extinction_method SHELXL97
_refine_ls_goodness_of_fit_ref 0.915
_refine_ls_hydrogen_treatment mixed
_refine_ls_matrix_type full
_refine_ls_number_parameters 401
_refine_ls_number_reflns 3134
_refine_ls_number_restraints 3
_refine_ls_restrained_S_all 0.915
_refine_ls_R_factor_all 0.0568
_refine_ls_R_factor_gt 0.0449
_refine_ls_shift/su_max 0.027
_refine_ls_shift/su_mean 0.002
_refine_ls_structure_factor_coef Fsqd
_refine_ls_weighting_details 'calc w=1/[\s^2^(Fo^2^)+(0.0478P)^2^] where P=(Fo^2^+2Fc^2^)/3'
_refine_ls_weighting_scheme calc
_refine_ls_wR_factor_gt 0.0993
_refine_ls_wR_factor_ref 0.1037
_reflns_number_gt 2378
_reflns_number_total 3134
_reflns_threshold_expression I>2\s(I)
_cod_data_source_file lh2063.cif
_cod_data_source_block I
_cod_depositor_comments
;
The following automatic conversions were performed:
'_symmetry_cell_setting' value 'Monoclinic' changed to 'monoclinic'
according to '/home/saulius/struct/CIF-dictionaries/cif_core.dic'
dictionary named 'cif_core.dic' version 2.4.1 from 2010-06-29.

Automatic conversion script
Id: cif_fix_enum 1527 2010-12-29 10:47:43Z saulius 

The following automatic conversions were performed:

'_symmetry_cell_setting' value 'Monoclinic' changed to 'monoclinic'
according to /home/saulius/struct/CIF-dictionaries/cif_core.dic
dictionary named 'cif_core.dic' version 2.4.1 from 2010-06-29.

Automatic conversion script
Id: cif_fix_values 1715 2011-07-08 13:25:40Z adriana 
;
_cod_original_cell_volume 1349.0(3)
_cod_original_sg_symbol_H-M 'P 21'
_cod_original_formula_sum 'C12 H18 N1 O5.5'
_cod_database_code 2209248
_cod_database_fobs_code 2209248

loop_
_symmetry_equiv_pos_as_xyz
'x, y, z'
'-x, y+1/2, -z'

loop_
_atom_site_type_symbol
_atom_site_label
_atom_site_fract_x
_atom_site_fract_y
_atom_site_fract_z
_atom_site_U_iso_or_equiv
_atom_site_adp_type
_atom_site_calc_flag
_atom_site_refinement_flags
_atom_site_occupancy
O O1 0.4186(3) 0.8232(2) 0.28496(8) 0.0494(5) Uani d . 1
O O2 0.2602(3) 1.0191(3) 0.32406(8) 0.0557(6) Uani d . 1
O O3 0.9807(4) 0.3209(3) 0.30162(8) 0.0568(6) Uani d . 1
O O4 1.2453(4) 0.2941(3) 0.36424(8) 0.0532(6) Uani d . 1
O O5 0.9632(5) 0.6353(3) 0.31287(9) 0.0712(8) Uani d . 1
O O6 0.6110(3) 0.1284(2) 0.20869(7) 0.0468(5) Uani d . 1
O O7 0.7728(3) 0.3246(3) 0.17047(8) 0.0480(5) Uani d . 1
O O8 0.0585(4) 0.6155(2) 0.20827(8) 0.0562(6) Uani d . 1
O O9 -0.2254(4) 0.6137(3) 0.14912(9) 0.0604(6) Uani d . 1
O O10 0.1068(4) 0.9291(3) 0.20287(8) 0.0534(6) Uani d . 1
O O11 0.5037(5) 0.4796(4) 0.27371(10) 0.0669(6) Uani d D 1
N N1 0.8152(4) 0.9645(4) 0.29053(9) 0.0385(5) Uani d . 1
N N2 0.2207(4) 0.2697(4) 0.20649(9) 0.0394(5) Uani d . 1
C C1 0.4247(4) 0.9466(3) 0.30970(10) 0.0343(6) Uani d . 1
C C2 0.6534(4) 1.0175(3) 0.32595(9) 0.0323(6) Uani d . 1
C C3 0.7400(5) 0.9652(5) 0.37903(10) 0.0544(8) Uani d . 1
H H3A 0.7451 0.8503 0.3799 0.065 Uiso calc R 1
H H3B 0.8919 1.0035 0.3857 0.065 Uiso calc R 1
C C4 0.6045(7) 1.0216(5) 0.41995(12) 0.0736(11) Uani d . 1
H H4A 0.5913 1.1350 0.4184 0.110 Uiso calc R 1
H H4B 0.6766 0.9914 0.4519 0.110 Uiso calc R 1
H H4C 0.4583 0.9748 0.4159 0.110 Uiso calc R 1
C C5 1.0989(5) 0.3769(4) 0.33595(10) 0.0421(7) Uani d . 1
C C6 1.0905(5) 0.5488(4) 0.35099(11) 0.0465(7) Uani d . 1
C C7 0.9809(5) 0.5704(4) 0.39961(10) 0.0433(6) Uani d . 1
C C8 1.0834(6) 0.6657(4) 0.43707(13) 0.0624(9) Uani d . 1
H H8 1.2218 0.7114 0.4330 0.075 Uiso calc R 1
C C9 0.9784(8) 0.6920(6) 0.48029(14) 0.0790(12) Uani d . 1
H H9 1.0458 0.7568 0.5053 0.095 Uiso calc R 1
C C10 0.7798(9) 0.6251(6) 0.48669(14) 0.0878(14) Uani d . 1
H H10 0.7115 0.6439 0.5161 0.105 Uiso calc R 1
C C11 0.6754(7) 0.5285(5) 0.45015(14) 0.0731(11) Uani d . 1
H H11 0.5384 0.4818 0.4549 0.088 Uiso calc R 1
C C12 0.7786(5) 0.5025(4) 0.40614(11) 0.0513(8) Uani d . 1
H H12 0.7097 0.4387 0.3811 0.062 Uiso calc R 1
C C13 0.6064(4) 0.2528(3) 0.18530(9) 0.0323(5) Uani d . 1
C C14 0.3776(4) 0.3250(3) 0.17014(9) 0.0319(5) Uani d . 1
C C15 0.2879(5) 0.2765(4) 0.11751(10) 0.0506(7) Uani d . 1
H H15A 0.2863 0.1617 0.1154 0.061 Uiso calc R 1
H H15B 0.1348 0.3131 0.1117 0.061 Uiso calc R 1
C C16 0.4224(6) 0.3412(5) 0.07667(11) 0.0719(10) Uani d . 1
H H16A 0.4292 0.4547 0.0791 0.108 Uiso calc R 1
H H16B 0.3524 0.3117 0.0445 0.108 Uiso calc R 1
H H16C 0.5710 0.2984 0.0805 0.108 Uiso calc R 1
C C17 -0.0657(5) 0.6828(4) 0.17630(10) 0.0423(7) Uani d . 1
C C18 -0.0421(5) 0.8569(3) 0.16565(10) 0.0409(6) Uani d . 1
C C19 0.0338(5) 0.8822(4) 0.11393(11) 0.0454(7) Uani d . 1
C C20 -0.0995(6) 0.9694(5) 0.07920(12) 0.0652(9) Uani d . 1
H H20 -0.2368 1.0086 0.0873 0.078 Uiso calc R 1
C C21 -0.0247(10) 0.9976(7) 0.03192(15) 0.0971(15) Uani d . 1
H H21 -0.1105 1.0590 0.0088 0.117 Uiso calc R 1
C C22 0.1671(11) 0.9375(7) 0.01969(16) 0.1064(19) Uani d . 1
H H22 0.2118 0.9555 -0.0123 0.128 Uiso calc R 1
C C23 0.3032(8) 0.8485(7) 0.05326(17) 0.0938(16) Uani d . 1
H H23 0.4378 0.8073 0.0442 0.113 Uiso calc R 1
C C24 0.2338(6) 0.8227(4) 0.10066(14) 0.0620(9) Uani d . 1
H H24 0.3236 0.7642 0.1239 0.074 Uiso calc R 1
H H2 0.641(4) 1.127(4) 0.3229(9) 0.038(6) Uiso d . 1
H H4 1.258(5) 0.191(5) 0.3540(12) 0.050(9) Uiso d . 1
H H5 1.039(8) 0.630(7) 0.2900(19) 0.11(2) Uiso d . 1
H H6 1.242(5) 0.590(3) 0.3546(9) 0.033(7) Uiso d . 1
H H9A -0.228(6) 0.512(6) 0.1554(12) 0.056(10) Uiso d . 1
H H10A 0.187(7) 0.858(6) 0.2133(15) 0.073(13) Uiso d . 1
H H13 0.956(6) 0.988(4) 0.2986(11) 0.046(8) Uiso d . 1
H H14 0.395(4) 0.437(4) 0.1733(9) 0.038(6) Uiso d . 1
H H15 0.777(7) 1.005(6) 0.2596(16) 0.093(14) Uiso d . 1
H H16 0.282(7) 0.327(6) 0.2384(17) 0.106(15) Uiso d . 1
H H17 0.075(5) 0.297(3) 0.2022(10) 0.032(7) Uiso d . 1
H H18 -0.189(5) 0.899(3) 0.1664(10) 0.032(7) Uiso d . 1
H H11A 0.503(7) 0.587(2) 0.2710(14) 0.077(13) Uiso d D 1
H H14A 0.796(5) 0.869(5) 0.2868(11) 0.043(9) Uiso d . 1
H H18A 0.219(4) 0.176(4) 0.2089(10) 0.036(8) Uiso d . 1
H H11B 0.644(4) 0.483(9) 0.2704(18) 0.101(19) Uiso d D 1

loop_
_atom_site_aniso_label
_atom_site_aniso_U_11
_atom_site_aniso_U_22
_atom_site_aniso_U_33
_atom_site_aniso_U_12
_atom_site_aniso_U_13
_atom_site_aniso_U_23
O1 0.0375(10) 0.0409(12) 0.0687(13) -0.0010(9) -0.0037(9) -0.0148(10)
O2 0.0264(10) 0.0567(14) 0.0835(15) 0.0046(9) 0.0001(10) -0.0198(12)
O3 0.0573(13) 0.0576(14) 0.0529(12) 0.0006(12) -0.0120(10) -0.0032(11)
O4 0.0562(13) 0.0424(13) 0.0583(13) 0.0119(10) -0.0128(10) -0.0060(10)
O5 0.103(2) 0.0573(15) 0.0569(14) 0.0343(15) 0.0271(15) 0.0191(12)
O6 0.0423(11) 0.0380(11) 0.0595(12) 0.0063(9) 0.0006(9) 0.0122(10)
O7 0.0284(10) 0.0487(12) 0.0664(12) -0.0043(9) 0.0006(9) 0.0078(10)
O8 0.0649(14) 0.0437(12) 0.0560(12) 0.0004(11) -0.0198(10) 0.0048(10)
O9 0.0541(14) 0.0461(15) 0.0764(15) -0.0112(11) -0.0218(11) 0.0114(12)
O10 0.0673(15) 0.0403(13) 0.0490(12) -0.0032(11) -0.0168(11) -0.0056(10)
O11 0.0709(17) 0.0620(16) 0.0658(15) -0.0118(15) -0.0067(13) -0.0091(13)
N1 0.0297(12) 0.0415(15) 0.0436(14) -0.0008(11) -0.0003(10) 0.0012(11)
N2 0.0314(14) 0.0393(15) 0.0473(14) 0.0029(11) 0.0017(10) 0.0058(11)
C1 0.0277(12) 0.0305(14) 0.0441(14) 0.0025(11) -0.0012(10) 0.0026(12)
C2 0.0311(13) 0.0328(15) 0.0323(13) 0.0001(10) -0.0019(10) 0.0012(10)
C3 0.0553(18) 0.067(2) 0.0390(15) 0.0070(17) -0.0084(13) 0.0012(15)
C4 0.092(3) 0.078(3) 0.0497(18) 0.011(2) 0.0042(18) 0.0004(18)
C5 0.0348(15) 0.0513(17) 0.0400(14) 0.0047(13) 0.0023(12) 0.0029(13)
C6 0.0435(17) 0.0423(16) 0.0545(17) 0.0014(14) 0.0081(13) 0.0041(14)
C7 0.0450(16) 0.0382(14) 0.0458(15) 0.0062(13) -0.0020(12) 0.0015(12)
C8 0.061(2) 0.058(2) 0.065(2) 0.0045(17) -0.0117(17) -0.0079(17)
C9 0.104(3) 0.080(3) 0.050(2) 0.010(3) -0.015(2) -0.0130(19)
C10 0.132(4) 0.088(3) 0.046(2) 0.029(3) 0.022(2) 0.003(2)
C11 0.077(2) 0.076(3) 0.069(2) 0.010(2) 0.027(2) 0.016(2)
C12 0.0514(17) 0.0531(19) 0.0498(17) 0.0064(15) 0.0063(14) 0.0015(14)
C13 0.0315(13) 0.0308(13) 0.0341(12) 0.0002(11) -0.0001(10) -0.0026(11)
C14 0.0305(13) 0.0325(14) 0.0322(12) -0.0007(11) 0.0005(10) 0.0033(10)
C15 0.0456(16) 0.066(2) 0.0377(14) -0.0041(15) -0.0134(12) 0.0013(14)
C16 0.086(2) 0.086(3) 0.0422(17) -0.008(2) -0.0039(16) 0.0104(19)
C17 0.0361(15) 0.0477(17) 0.0424(15) -0.0004(13) -0.0010(13) -0.0016(13)
C18 0.0355(15) 0.0415(16) 0.0447(15) 0.0055(12) -0.0038(12) -0.0032(13)
C19 0.0516(17) 0.0373(15) 0.0456(15) -0.0104(13) -0.0060(13) -0.0028(12)
C20 0.077(2) 0.060(2) 0.0542(18) -0.0138(19) -0.0213(16) 0.0042(17)
C21 0.147(4) 0.092(4) 0.047(2) -0.028(4) -0.021(2) 0.006(2)
C22 0.164(5) 0.105(4) 0.053(2) -0.042(4) 0.023(3) -0.011(3)
C23 0.101(3) 0.096(4) 0.090(3) -0.025(3) 0.045(3) -0.031(3)
C24 0.064(2) 0.057(2) 0.066(2) -0.0047(18) 0.0122(17) -0.0067(17)

loop_
_atom_type_symbol
_atom_type_description
_atom_type_scat_dispersion_real
_atom_type_scat_dispersion_imag
_atom_type_scat_source
C C 0.0033 0.0000 'International Tables Vol C Tables 4.2.6.8 and 6.1.1.4'
H H 0.0000 0.0000 'International Tables Vol C Tables 4.2.6.8 and 6.1.1.4'
N N 0.0061 0.0000 'International Tables Vol C Tables 4.2.6.8 and 6.1.1.4'
O O 0.0106 0.0000 'International Tables Vol C Tables 4.2.6.8 and 6.1.1.4'

loop_
_geom_angle_atom_site_label_1
_geom_angle_atom_site_label_2
_geom_angle_atom_site_label_3
_geom_angle
C5 O4 H4 114(2)
C6 O5 H5 103(4)
C17 O9 H9A 111(2)
C18 O10 H10A 104(3)
H11A O11 H11B 88(5)
C2 N1 H13 116.3(19)
C2 N1 H15 110(3)
H13 N1 H15 108(3)
C2 N1 H14A 106(2)
H13 N1 H14A 112(3)
H15 N1 H14A 104(4)
C14 N2 H16 101(3)
C14 N2 H17 119.8(17)
H16 N2 H17 105(3)
C14 N2 H18A 112.4(19)
H16 N2 H18A 114(3)
H17 N2 H18A 104(3)
O1 C1 O2 126.1(3)
O1 C1 C2 118.1(2)
O2 C1 C2 115.8(2)
N1 C2 C1 108.7(2)
N1 C2 C3 108.3(2)
C1 C2 C3 112.3(2)
N1 C2 H2 107.3(15)
C1 C2 H2 107.3(16)
C3 C2 H2 112.8(16)
C4 C3 C2 114.9(3)
C4 C3 H3A 108.5
C2 C3 H3A 108.5
C4 C3 H3B 108.5
C2 C3 H3B 108.5
H3A C3 H3B 107.5
C3 C4 H4A 109.5
C3 C4 H4B 109.5
H4A C4 H4B 109.5
C3 C4 H4C 109.5
H4A C4 H4C 109.5
H4B C4 H4C 109.5
O3 C5 O4 123.6(3)
O3 C5 C6 123.2(3)
O4 C5 C6 113.2(3)
O5 C6 C5 109.2(3)
O5 C6 C7 107.9(2)
C5 C6 C7 111.8(2)
O5 C6 H6 109.3(17)
C5 C6 H6 108.7(17)
C7 C6 H6 109.9(15)
C12 C7 C8 119.8(3)
C12 C7 C6 120.7(3)
C8 C7 C6 119.4(3)
C9 C8 C7 119.5(3)
C9 C8 H8 120.3
C7 C8 H8 120.3
C10 C9 C8 120.7(4)
C10 C9 H9 119.7
C8 C9 H9 119.7
C9 C10 C11 121.0(3)
C9 C10 H10 119.5
C11 C10 H10 119.5
C10 C11 C12 118.9(4)
C10 C11 H11 120.6
C12 C11 H11 120.6
C7 C12 C11 120.2(3)
C7 C12 H12 119.9
C11 C12 H12 119.9
O6 C13 O7 126.1(3)
O6 C13 C14 117.5(2)
O7 C13 C14 116.3(2)
N2 C14 C15 109.0(2)
N2 C14 C13 107.8(2)
C15 C14 C13 112.4(2)
N2 C14 H14 109.0(14)
C15 C14 H14 112.1(15)
C13 C14 H14 106.4(15)
C16 C15 C14 113.6(3)
C16 C15 H15A 108.8
C14 C15 H15A 108.8
C16 C15 H15B 108.8
C14 C15 H15B 108.8
H15A C15 H15B 107.7
C15 C16 H16A 109.5
C15 C16 H16B 109.5
H16A C16 H16B 109.5
C15 C16 H16C 109.5
H16A C16 H16C 109.5
H16B C16 H16C 109.5
O8 C17 O9 124.3(3)
O8 C17 C18 121.5(3)
O9 C17 C18 114.2(3)
O10 C18 C17 110.5(2)
O10 C18 C19 111.3(2)
C17 C18 C19 110.6(2)
O10 C18 H18 110.8(17)
C17 C18 H18 105.0(17)
C19 C18 H18 108.4(16)
C24 C19 C20 119.3(3)
C24 C19 C18 121.4(3)
C20 C19 C18 119.3(3)
C19 C20 C21 119.1(4)
C19 C20 H20 120.4
C21 C20 H20 120.4
C22 C21 C20 120.6(5)
C22 C21 H21 119.7
C20 C21 H21 119.7
C21 C22 C23 121.8(4)
C21 C22 H22 119.1
C23 C22 H22 119.1
C24 C23 C22 118.3(4)
C24 C23 H23 120.9
C22 C23 H23 120.9
C19 C24 C23 120.8(4)
C19 C24 H24 119.6
C23 C24 H24 119.6

loop_
_geom_bond_atom_site_label_1
_geom_bond_atom_site_label_2
_geom_bond_distance
_geom_bond_publ_flag
O1 C1 1.233(3) yes
O2 C1 1.247(3) yes
O3 C5 1.210(4) yes
O4 C5 1.313(4) yes
O4 H4 0.92(4) ?
O5 C6 1.424(4) yes
O5 H5 0.79(5) ?
O6 C13 1.221(3) yes
O7 C13 1.259(3) yes
O8 C17 1.227(4) yes
O9 C17 1.294(4) yes
O9 H9A 0.87(5) ?
O10 C18 1.420(4) yes
O10 H10A 0.81(5) ?
O11 H11A 0.91(2) ?
O11 H11B 0.86(2) ?
N1 C2 1.479(3) yes
N1 H13 0.88(3) ?
N1 H15 0.91(5) ?
N1 H14A 0.82(4) ?
N2 C14 1.482(3) yes
N2 H16 1.02(5) ?
N2 H17 0.90(3) ?
N2 H18A 0.79(3) ?
C1 C2 1.528(4) ?
C2 C3 1.536(4) ?
C2 H2 0.93(3) ?
C3 C4 1.493(4) ?
C3 H3A 0.9700 ?
C3 H3B 0.9700 ?
C4 H4A 0.9600 ?
C4 H4B 0.9600 ?
C4 H4C 0.9600 ?
C5 C6 1.507(4) ?
C6 C7 1.514(4) ?
C6 H6 0.97(3) ?
C7 C12 1.366(4) ?
C7 C8 1.389(4) ?
C8 C9 1.378(5) ?
C8 H8 0.9300 ?
C9 C10 1.342(7) ?
C9 H9 0.9300 ?
C10 C11 1.383(6) ?
C10 H10 0.9300 ?
C11 C12 1.390(5) ?
C11 H11 0.9300 ?
C12 H12 0.9300 ?
C13 C14 1.527(4) ?
C14 C15 1.522(4) ?
C14 H14 0.96(3) ?
C15 C16 1.512(4) ?
C15 H15A 0.9700 ?
C15 H15B 0.9700 ?
C16 H16A 0.9600 ?
C16 H16B 0.9600 ?
C16 H16C 0.9600 ?
C17 C18 1.505(4) ?
C18 C19 1.505(4) ?
C18 H18 0.95(3) ?
C19 C24 1.373(5) ?
C19 C20 1.387(5) ?
C20 C21 1.395(6) ?
C20 H20 0.9300 ?
C21 C22 1.323(7) ?
C21 H21 0.9300 ?
C22 C23 1.385(7) ?
C22 H22 0.9300 ?
C23 C24 1.383(6) ?
C23 H23 0.9300 ?
C24 H24 0.9300 ?

loop_
_geom_hbond_atom_site_label_D
_geom_hbond_atom_site_label_H
_geom_hbond_atom_site_label_A
_geom_hbond_site_symmetry_A
_geom_hbond_distance_DH
_geom_hbond_distance_HA
_geom_hbond_distance_DA
_geom_hbond_angle_DHA
_geom_hbond_publ_flag
O10 H10A O8 . 0.81(5) 2.19(5) 2.667(3) 119(4) yes
O10 H10A O1 . 0.81(5) 2.29(4) 2.908(3) 134(4) yes
N2 H16 O11 . 1.02(5) 2.03(5) 2.959(4) 150(4) yes
O11 H11A O1 . 0.91(2) 2.10(2) 2.962(4) 159(3) yes
N1 H14A O5 . 0.82(4) 2.30(4) 2.962(4) 139(3) yes
O11 H11B O3 . 0.86(2) 2.52(5) 3.194(4) 136(6) yes
O4 H4 O2 1_645 0.92(4) 1.65(4) 2.561(3) 168(3) yes
O5 H5 O8 1_655 0.79(5) 2.20(5) 2.904(3) 148(5) yes
O9 H9A O7 1_455 0.87(5) 1.63(5) 2.505(3) 177(3) yes
N1 H13 O2 1_655 0.88(3) 1.91(4) 2.786(3) 172(3) yes
N1 H15 O6 1_565 0.91(5) 1.93(5) 2.787(3) 158(4) yes
N2 H17 O7 1_455 0.90(3) 1.95(3) 2.820(3) 161(2) yes
N2 H18A O10 1_545 0.79(3) 2.19(3) 2.953(4) 161(3) yes

loop_
_geom_torsion_atom_site_label_1
_geom_torsion_atom_site_label_2
_geom_torsion_atom_site_label_3
_geom_torsion_atom_site_label_4
_geom_torsion
O1 C1 C2 N1 25.1(3)
O2 C1 C2 N1 -156.5(2)
O1 C1 C2 C3 -94.7(3)
O2 C1 C2 C3 83.7(3)
N1 C2 C3 C4 175.1(3)
C1 C2 C3 C4 -64.8(4)
O3 C5 C6 O5 -12.4(4)
O4 C5 C6 O5 168.3(2)
O3 C5 C6 C7 106.9(3)
O4 C5 C6 C7 -72.3(3)
O5 C6 C7 C12 69.8(4)
C5 C6 C7 C12 -50.3(4)
O5 C6 C7 C8 -107.5(3)
C5 C6 C7 C8 132.3(3)
C12 C7 C8 C9 -0.7(5)
C6 C7 C8 C9 176.7(3)
C7 C8 C9 C10 0.8(6)
C8 C9 C10 C11 -0.2(7)
C9 C10 C11 C12 -0.5(6)
C8 C7 C12 C11 0.0(5)
C6 C7 C12 C11 -177.4(3)
C10 C11 C12 C7 0.6(5)
O6 C13 C14 N2 26.1(3)
O7 C13 C14 N2 -156.8(2)
O6 C13 C14 C15 -94.0(3)
O7 C13 C14 C15 83.1(3)
N2 C14 C15 C16 174.1(3)
C13 C14 C15 C16 -66.5(4)
O8 C17 C18 O10 -10.9(4)
O9 C17 C18 O10 169.1(2)
O8 C17 C18 C19 112.8(3)
O9 C17 C18 C19 -67.2(3)
O10 C18 C19 C24 62.7(4)
C17 C18 C19 C24 -60.5(4)
O10 C18 C19 C20 -116.3(3)
C17 C18 C19 C20 120.5(3)
C24 C19 C20 C21 -1.4(5)
C18 C19 C20 C21 177.7(3)
C19 C20 C21 C22 2.3(7)
C20 C21 C22 C23 -1.6(8)
C21 C22 C23 C24 0.1(7)
C20 C19 C24 C23 0.0(5)
C18 C19 C24 C23 -179.1(3)
C22 C23 C24 C19 0.7(6)

loop_
_cod_related_entry_id
_cod_related_entry_database
_cod_related_entry_code
1 ChemSpider 30654968
